data_4021272
loop_
_publ_author_name
'Seiichiro Higashiya'
'Woo Jin Chung'
'Dong Sung Lim'
'Silvana C. Ngo'
'William H. Kelly IV'
'Paul J. Toscano'
'John T. Welch'

_publ_section_title
;
 Synthesis of Mono- and Difluoroacetyltrialkylsilanes
 and the Corresponding Enol Silyl Ethers
;
_journal_name_full 'Journal of Organic Chemistry'
_journal_page_first 6323
_journal_page_last 6328
_journal_paper_doi 10.1021/jo049551o
_journal_volume 69
_journal_year 2004
_chemical_formula_moiety 'C27 H46 Cu F8 O5 Si2'
_chemical_formula_sum 'C27 H46 Cu F8 O5 Si2'
_chemical_formula_weight 722.36
_space_group_IT_number 14
_symmetry_cell_setting monoclinic
_symmetry_space_group_name_Hall '-P 2yn'
_symmetry_space_group_name_H-M 'P 1 21/n 1'
_cell_angle_alpha 90.00
_cell_angle_beta 114.12(2)
_cell_angle_gamma 90.00
_cell_formula_units_Z 4
_cell_length_a 13.193(4)
_cell_length_b 19.517(6)
_cell_length_c 15.745(6)
_cell_measurement_temperature 296(2)
_cell_volume 3700(2)
_diffrn_ambient_temperature 296(2)
_exptl_crystal_density_diffrn 1.297
_cod_original_sg_symbol_H-M 'P 21/n'
_cod_database_code 4021272

loop_
_symmetry_equiv_pos_as_xyz
'x, y, z'
'-x+1/2, y+1/2, -z+1/2'
'-x, -y, -z'
'x-1/2, -y-1/2, z-1/2'

loop_
_atom_site_label
_atom_site_type_symbol
_atom_site_fract_x
_atom_site_fract_y
_atom_site_fract_z
_atom_site_U_iso_or_equiv
_atom_site_adp_type
_atom_site_occupancy
_atom_site_symmetry_multiplicity
_atom_site_calc_flag
_atom_site_refinement_flags
_atom_site_disorder_assembly
_atom_site_disorder_group
Cu1 Cu 0.03381(8) 0.90012(5) 0.40878(7) 0.0675(5) Uani 1 1 d . . .
O1 O -0.0918(5) 0.8945(3) 0.4428(4) 0.0769(16) Uani 1 1 d . . .
O2 O 0.0859(5) 0.8113(3) 0.4579(4) 0.0780(17) Uani 1 1 d . . .
O3 O -0.0323(5) 0.9820(3) 0.3390(4) 0.0798(17) Uani 1 1 d . . .
O4 O 0.1419(5) 0.8934(3) 0.3555(4) 0.0793(17) Uani 1 1 d . . .
O5 O 0.1419(6) 0.9544(4) 0.5396(5) 0.105(2) Uani 1 1 d . . .
H5A H 0.1088 0.9902 0.5578 0.080 Uiso 1 1 calc R . .
Si1 Si 0.1214(2) 0.68282(14) 0.5335(2) 0.0898(9) Uani 1 1 d . . .
Si2 Si 0.2714(3) 0.90324(19) 0.2590(2) 0.1022(11) Uani 1 1 d . . .
F1 F -0.0718(5) 0.7445(4) 0.5722(5) 0.134(3) Uani 1 1 d . . .
F2 F -0.2736(7) 0.9026(5) 0.4642(8) 0.200(5) Uani 1 1 d . . .
F3 F -0.1903(7) 0.8590(6) 0.5949(7) 0.195(4) Uani 1 1 d . . .
F4 F -0.2771(6) 0.8010(5) 0.4813(7) 0.175(4) Uani 1 1 d . . .
F5 F 0.1030(7) 1.0242(4) 0.1936(5) 0.162(3) Uani 1 1 d . . .
F6 F -0.1383(11) 1.0885(6) 0.2628(8) 0.236(6) Uani 1 1 d . . .
F7 F -0.0164(8) 1.1226(5) 0.2257(10) 0.224(6) Uani 1 1 d . . .
F8 F -0.1324(9) 1.0578(6) 0.1442(7) 0.199(4) Uani 1 1 d . . .
C1 C -0.1070(7) 0.8461(5) 0.4906(6) 0.073(2) Uani 1 1 d . . .
C2 C -0.0419(8) 0.7901(5) 0.5203(6) 0.080(3) Uani 1 1 d . . .
C3 C 0.0492(7) 0.7715(4) 0.5031(6) 0.069(2) Uani 1 1 d . . .
C4 C -0.2132(10) 0.8544(7) 0.5059(10) 0.103(3) Uani 1 1 d . . .
C5 C 0.2441(13) 0.6903(9) 0.5085(15) 0.184(8) Uani 1 1 d . . .
H5 H 0.2194 0.7148 0.4491 0.080 Uiso 1 1 calc R . .
C6 C 0.3016(16) 0.6314(10) 0.4980(17) 0.281(14) Uani 1 1 d . . .
H6A H 0.2495 0.6000 0.4552 0.080 Uiso 1 1 calc R . .
H6B H 0.3389 0.6094 0.5572 0.080 Uiso 1 1 calc R . .
H6C H 0.3551 0.6450 0.4743 0.080 Uiso 1 1 calc R . .
C7 C 0.3307(14) 0.7374(10) 0.5805(19) 0.36(2) Uani 1 1 d . . .
H7A H 0.2949 0.7783 0.5881 0.080 Uiso 1 1 calc R . .
H7B H 0.3869 0.7493 0.5591 0.080 Uiso 1 1 calc R . .
H7C H 0.3641 0.7139 0.6390 0.080 Uiso 1 1 calc R . .
C8 C 0.0196(17) 0.6232(9) 0.4503(13) 0.206(10) Uani 1 1 d . . .
H8 H 0.0622 0.5815 0.4529 0.080 Uiso 1 1 calc R . .
C9 C -0.0712(19) 0.6021(12) 0.4498(19) 0.39(3) Uani 1 1 d . . .
H9A H -0.0588 0.5845 0.5102 0.080 Uiso 1 1 calc R . .
H9B H -0.1004 0.5663 0.4043 0.080 Uiso 1 1 calc R . .
H9C H -0.1232 0.6393 0.4344 0.080 Uiso 1 1 calc R . .
C10 C -0.016(2) 0.6492(10) 0.3518(14) 0.50(4) Uani 1 1 d . . .
H10A H 0.0468 0.6676 0.3439 0.080 Uiso 1 1 calc R . .
H10B H -0.0712 0.6844 0.3400 0.080 Uiso 1 1 calc R . .
H10C H -0.0473 0.6121 0.3089 0.080 Uiso 1 1 calc R . .
C11 C 0.1441(12) 0.6588(8) 0.6542(10) 0.141(5) Uani 1 1 d . . .
H11 H 0.0706 0.6506 0.6538 0.080 Uiso 1 1 calc R . .
C12 C 0.2095(16) 0.5934(8) 0.6873(13) 0.217(9) Uani 1 1 d . . .
H12A H 0.1753 0.5575 0.6431 0.080 Uiso 1 1 calc R . .
H12B H 0.2106 0.5807 0.7466 0.080 Uiso 1 1 calc R . .
H12C H 0.2842 0.6003 0.6934 0.080 Uiso 1 1 calc R . .
C13 C 0.1977(16) 0.7155(9) 0.7246(11) 0.227(10) Uani 1 1 d . . .
H13A H 0.1554 0.7570 0.7040 0.080 Uiso 1 1 calc R . .
H13B H 0.2721 0.7231 0.7304 0.080 Uiso 1 1 calc R . .
H13C H 0.1993 0.7024 0.7839 0.080 Uiso 1 1 calc R . .
C14 C -0.0021(8) 1.0092(5) 0.2803(6) 0.080(3) Uani 1 1 d . . .
C15 C 0.0851(9) 0.9866(6) 0.2594(7) 0.099(3) Uani 1 1 d . . .
C16 C 0.1534(8) 0.9318(5) 0.2946(7) 0.079(3) Uani 1 1 d . . .
C17 C -0.0706(13) 1.0686(9) 0.2293(11) 0.128(5) Uani 1 1 d . . .
C18 C 0.3566(13) 0.9775(11) 0.2603(14) 0.184(7) Uani 1 1 d . . .
H18 H 0.3058 1.0007 0.2036 0.080 Uiso 1 1 calc R . .
C19 C 0.3774(15) 1.0332(9) 0.3266(14) 0.199(8) Uani 1 1 d . . .
H19A H 0.3164 1.0369 0.3446 0.080 Uiso 1 1 calc R . .
H19B H 0.3852 1.0754 0.2984 0.080 Uiso 1 1 calc R . .
H19C H 0.4445 1.0242 0.3806 0.080 Uiso 1 1 calc R . .
C20 C 0.4497(14) 0.9579(11) 0.2296(15) 0.261(12) Uani 1 1 d . . .
H20A H 0.4278 0.9181 0.1905 0.080 Uiso 1 1 calc R . .
H20B H 0.5164 0.9481 0.2835 0.080 Uiso 1 1 calc R . .
H20C H 0.4628 0.9952 0.1958 0.080 Uiso 1 1 calc R . .
C21 C 0.3592(14) 0.8397(9) 0.3542(14) 0.181(8) Uani 1 1 d . . .
H21 H 0.3071 0.8104 0.3675 0.080 Uiso 1 1 calc R . .
C22 C 0.4269(14) 0.8820(12) 0.4464(11) 0.275(16) Uani 1 1 d . . .
H22A H 0.3770 0.9108 0.4606 0.080 Uiso 1 1 calc R . .
H22B H 0.4816 0.9098 0.4373 0.080 Uiso 1 1 calc R . .
H22C H 0.4631 0.8508 0.4970 0.080 Uiso 1 1 calc R . .
C23 C 0.4317(14) 0.7937(10) 0.3283(13) 0.207(8) Uani 1 1 d . . .
H23A H 0.3874 0.7691 0.2726 0.080 Uiso 1 1 calc R . .
H23B H 0.4680 0.7617 0.3779 0.080 Uiso 1 1 calc R . .
H23C H 0.4864 0.8204 0.3177 0.080 Uiso 1 1 calc R . .
C24 C 0.2046(15) 0.8582(16) 0.1454(13) 0.254(14) Uani 1 1 d . . .
H24 H 0.2672 0.8379 0.1361 0.080 Uiso 1 1 calc R . .
C25 C 0.1422(15) 0.7927(12) 0.1653(16) 0.34(2) Uani 1 1 d . . .
H25A H 0.1891 0.7722 0.2237 0.080 Uiso 1 1 calc R . .
H25B H 0.1265 0.7597 0.1163 0.080 Uiso 1 1 calc R . .
H25C H 0.0739 0.8072 0.1678 0.080 Uiso 1 1 calc R . .
C26 C 0.154(2) 0.8964(13) 0.0694(11) 0.44(3) Uani 1 1 d . . .
H26A H 0.2006 0.9342 0.0700 0.080 Uiso 1 1 calc R . .
H26B H 0.0850 0.9134 0.0684 0.080 Uiso 1 1 calc R . .
H26C H 0.1389 0.8689 0.0150 0.080 Uiso 1 1 calc R . .
C27 C 0.2539(10) 0.9411(7) 0.5980(9) 0.130(4) Uani 1 1 d . . .
H27A H 0.2784 0.9726 0.6493 0.080 Uiso 1 1 calc R . .
H27B H 0.2987 0.9466 0.5633 0.080 Uiso 1 1 calc R . .
H27C H 0.2610 0.8950 0.6211 0.080 Uiso 1 1 calc R . .

loop_
_atom_site_aniso_label
_atom_site_aniso_U_11
_atom_site_aniso_U_22
_atom_site_aniso_U_33
_atom_site_aniso_U_23
_atom_site_aniso_U_13
_atom_site_aniso_U_12
Cu1 0.0695(7) 0.0749(8) 0.0696(7) 0.0132(6) 0.0402(5) 0.0145(6)
O1 0.073(4) 0.084(4) 0.087(4) 0.014(4) 0.046(3) 0.017(3)
O2 0.078(4) 0.072(4) 0.100(4) 0.019(3) 0.052(4) 0.018(3)
O3 0.084(4) 0.092(4) 0.071(4) 0.023(3) 0.039(3) 0.023(3)
O4 0.085(4) 0.086(4) 0.087(4) 0.010(4) 0.056(3) 0.013(3)
O5 0.088(5) 0.112(5) 0.105(5) -0.033(4) 0.028(4) 0.027(4)
Si1 0.0865(19) 0.0721(17) 0.103(2) 0.0162(15) 0.0306(16) 0.0147(14)
Si2 0.096(2) 0.149(3) 0.0866(19) -0.015(2) 0.0629(17) -0.012(2)
F1 0.128(5) 0.134(5) 0.177(6) 0.077(5) 0.100(5) 0.038(4)
F2 0.156(7) 0.195(8) 0.330(13) 0.133(9) 0.181(9) 0.095(7)
F3 0.138(6) 0.344(14) 0.145(7) -0.016(8) 0.100(6) 0.032(8)
F4 0.100(5) 0.194(8) 0.263(11) 0.015(8) 0.107(6) -0.020(6)
F5 0.178(7) 0.207(8) 0.149(6) 0.099(6) 0.115(6) 0.052(6)
F6 0.296(13) 0.231(11) 0.257(12) 0.169(9) 0.192(11) 0.182(10)
F7 0.152(7) 0.135(7) 0.343(16) 0.119(9) 0.058(9) 0.007(6)
F8 0.190(9) 0.225(11) 0.130(7) 0.072(7) 0.013(6) 0.063(8)
C1 0.068(6) 0.086(7) 0.069(6) 0.014(5) 0.034(5) 0.002(5)
C2 0.086(6) 0.079(6) 0.083(6) 0.036(5) 0.044(5) 0.014(6)
C3 0.065(5) 0.073(6) 0.068(5) 0.014(5) 0.025(5) 0.010(4)
C4 0.094(9) 0.120(10) 0.121(10) 0.027(8) 0.070(8) 0.018(8)
C5 0.137(13) 0.154(14) 0.30(2) 0.099(15) 0.127(15) 0.083(12)
C6 0.20(2) 0.25(2) 0.45(4) 0.02(3) 0.19(3) 0.093(19)
C7 0.114(14) 0.169(19) 0.76(7) 0.17(3) 0.15(3) 0.043(14)
C8 0.189(18) 0.100(10) 0.190(17) -0.031(11) -0.065(15) 0.026(11)
C9 0.25(3) 0.28(4) 0.41(5) -0.08(3) -0.11(3) -0.11(3)
C10 0.70(7) 0.23(3) 0.23(3) -0.15(2) -0.16(4) 0.27(4)
C11 0.123(10) 0.130(11) 0.134(11) 0.034(10) 0.014(9) 0.021(9)
C12 0.23(2) 0.175(17) 0.175(17) 0.069(14) 0.015(15) 0.033(15)
C13 0.27(2) 0.196(19) 0.125(13) 0.027(13) -0.006(14) 0.082(18)
C14 0.073(6) 0.088(7) 0.065(6) 0.023(5) 0.012(5) 0.012(5)
C15 0.106(8) 0.126(9) 0.084(7) 0.044(7) 0.057(6) 0.022(7)
C16 0.087(7) 0.095(7) 0.070(6) 0.001(6) 0.048(5) -0.006(6)
C17 0.115(10) 0.152(13) 0.116(11) 0.063(10) 0.045(9) 0.031(10)
C18 0.125(12) 0.24(2) 0.225(19) -0.036(17) 0.106(13) -0.030(13)
C19 0.195(17) 0.193(18) 0.25(2) -0.041(17) 0.133(16) -0.074(15)
C20 0.185(17) 0.31(3) 0.36(3) 0.07(3) 0.18(2) -0.021(19)
C21 0.173(15) 0.190(16) 0.25(2) 0.030(15) 0.159(17) 0.058(13)
C22 0.147(15) 0.57(5) 0.100(11) -0.02(2) 0.041(11) 0.04(2)
C23 0.180(16) 0.24(2) 0.24(2) 0.021(17) 0.123(16) 0.068(15)
C24 0.128(13) 0.50(4) 0.154(16) -0.16(2) 0.080(12) -0.03(2)
C25 0.165(18) 0.50(5) 0.40(4) -0.33(4) 0.16(2) -0.16(2)
C26 0.76(8) 0.44(5) 0.060(11) 0.00(2) 0.11(2) -0.10(5)
C27 0.122(10) 0.137(11) 0.125(10) -0.028(9) 0.044(9) 0.007(9)

loop_
_geom_bond_atom_site_label_1
_geom_bond_atom_site_label_2
_geom_bond_distance
_geom_bond_site_symmetry_2
_geom_bond_publ_flag
Cu1 O2 1.909(6) . ?
Cu1 O4 1.932(6) . ?
Cu1 O3 1.934(6) . ?
Cu1 O1 1.943(6) . ?
Cu1 O5 2.236(7) . ?
O1 C1 1.273(10) . ?
O2 C3 1.274(9) . ?
O3 C14 1.263(10) . ?
O4 C16 1.275(10) . ?
O5 C27 1.409(12) . ?
Si1 C5 1.822(14) . ?
Si1 C8 1.854(16) . ?
Si1 C11 1.859(14) . ?
Si1 C3 1.939(9) . ?
Si2 C18 1.829(18) . ?
Si2 C24 1.860(17) . ?
Si2 C21 1.926(18) . ?
Si2 C16 1.940(9) . ?
F1 C2 1.370(9) . ?
F2 C4 1.234(12) . ?
F3 C4 1.311(14) . ?
F4 C4 1.296(14) . ?
F5 C15 1.368(10) . ?
F6 C17 1.270(15) . ?
F7 C17 1.288(16) . ?
F8 C17 1.270(17) . ?
C1 C2 1.352(12) . ?
C1 C4 1.523(13) . ?
C2 C3 1.383(11) . ?
C5 C6 1.42(2) . ?
C5 C7 1.54(3) . ?
C8 C9 1.26(3) . ?
C8 C10 1.51(3) . ?
C11 C12 1.511(17) . ?
C11 C13 1.521(19) . ?
C14 C15 1.391(13) . ?
C14 C17 1.487(15) . ?
C15 C16 1.362(13) . ?
C18 C19 1.45(2) . ?
C18 C20 1.540(19) . ?
C21 C23 1.486(18) . ?
C21 C22 1.59(2) . ?
C24 C26 1.33(3) . ?
C24 C25 1.62(3) . ?
